data_2230106
loop_
_publ_author_name
'Moosa, Basem A.'
'Fazal, Atif'
'Ali, Shaikh A.'
'Fettouhi, Mohammed'

_publ_section_title
;
 Racemic methyl
 3,10-dioxa-2-azatricyclo[6.2.1.0^2,6^]undecane-4-carboxylate
;
_journal_coeditor_code OM2422
_journal_issue 5
_journal_name_full 'Acta Crystallographica Section E'
_journal_page_first o1245
_journal_paper_doi 10.1107/S160053681101484X
_journal_volume 67
_journal_year 2011
_chemical_formula_iupac 'C10 H15 N O4'
_chemical_formula_moiety 'C10 H15 N O4'
_chemical_formula_sum 'C10 H15 N O4'
_chemical_formula_weight 213.23
_chemical_name_systematic
;
methyl 3,10-dioxa-2-azatricyclo[6.2.1.0^2,6^]undecane-4-carboxylate
;
_space_group_IT_number 14
_symmetry_cell_setting monoclinic
_symmetry_space_group_name_Hall '-P 2ybc'
_symmetry_space_group_name_H-M 'P 1 21/c 1'
_atom_sites_solution_hydrogens geom
_atom_sites_solution_primary direct
_atom_sites_solution_secondary difmap
_audit_creation_method SHELXL97
_cell_angle_alpha 90.00
_cell_angle_beta 91.546(5)
_cell_angle_gamma 90.00
_cell_formula_units_Z 4
_cell_length_a 11.213(3)
_cell_length_b 7.1075(18)
_cell_length_c 12.910(3)
_cell_measurement_reflns_used 13498
_cell_measurement_temperature 294(2)
_cell_measurement_theta_max 28.38
_cell_measurement_theta_min 1.82
_cell_volume 1028.5(4)
_computing_cell_refinement 'SAINT (Bruker, 2008)'
_computing_data_collection 'SMART (Bruker, 2008)'
_computing_data_reduction 'SAINT (Bruker, 2008)'
_computing_molecular_graphics 'ORTEP-3 (Farrugia, 1997)'
_computing_publication_material 'SHELXTL (Sheldrick, 2008)'
_computing_structure_refinement 'SHELXL97 (Sheldrick, 2008)'
_computing_structure_solution 'SHELXS97 (Sheldrick, 2008)'
_diffrn_ambient_temperature 294(2)
_diffrn_measured_fraction_theta_full 0.990
_diffrn_measured_fraction_theta_max 0.990
_diffrn_measurement_device_type 'Bruker SMART APEX area-detector'
_diffrn_measurement_method \w
_diffrn_radiation_monochromator graphite
_diffrn_radiation_source 'normal-focus sealed tube'
_diffrn_radiation_type MoK\a
_diffrn_radiation_wavelength 0.71073
_diffrn_reflns_av_R_equivalents 0.0519
_diffrn_reflns_av_sigmaI/netI 0.0373
_diffrn_reflns_limit_h_max 14
_diffrn_reflns_limit_h_min -14
_diffrn_reflns_limit_k_max 9
_diffrn_reflns_limit_k_min -9
_diffrn_reflns_limit_l_max 17
_diffrn_reflns_limit_l_min -17
_diffrn_reflns_number 13498
_diffrn_reflns_theta_full 28.38
_diffrn_reflns_theta_max 28.38
_diffrn_reflns_theta_min 1.82
_exptl_absorpt_coefficient_mu 0.107
_exptl_absorpt_correction_T_max 0.9947
_exptl_absorpt_correction_T_min 0.9790
_exptl_absorpt_correction_type multi-scan
_exptl_absorpt_process_details '(SADABS; Sheldrick, 1996)'
_exptl_crystal_colour colourless
_exptl_crystal_density_diffrn 1.377
_exptl_crystal_density_method 'not measured'
_exptl_crystal_description block
_exptl_crystal_F_000 456
_exptl_crystal_size_max 0.20
_exptl_crystal_size_mid 0.10
_exptl_crystal_size_min 0.05
_refine_diff_density_max 0.244
_refine_diff_density_min -0.217
_refine_ls_extinction_method none
_refine_ls_goodness_of_fit_ref 1.034
_refine_ls_hydrogen_treatment mixed
_refine_ls_matrix_type full
_refine_ls_number_parameters 185
_refine_ls_number_reflns 2563
_refine_ls_number_restraints 0
_refine_ls_restrained_S_all 1.034
_refine_ls_R_factor_all 0.1014
_refine_ls_R_factor_gt 0.0568
_refine_ls_shift/su_max 0.002
_refine_ls_shift/su_mean 0.000
_refine_ls_structure_factor_coef Fsqd
_refine_ls_weighting_details 'calc w = 1/[\s^2^(Fo^2^)+(0.0701P)^2^+0.2128P] where P=(Fo^2^+2Fc^2^)/3'
_refine_ls_weighting_scheme calc
_refine_ls_wR_factor_gt 0.1305
_refine_ls_wR_factor_ref 0.1547
_reflns_number_gt 1567
_reflns_number_total 2563
_reflns_threshold_expression I>2\s(I)
_cod_data_source_file om2422.cif
_cod_data_source_block I
_cod_original_cell_volume 1028.4(4)
_cod_original_sg_symbol_H-M 'P 21/c'
_cod_database_code 2230106
_cod_database_fobs_code 2230106

loop_
_symmetry_equiv_pos_as_xyz
'x, y, z'
'-x, y+1/2, -z+1/2'
'-x, -y, -z'
'x, -y-1/2, z-1/2'

loop_
_atom_site_type_symbol
_atom_site_label
_atom_site_fract_x
_atom_site_fract_y
_atom_site_fract_z
_atom_site_U_iso_or_equiv
_atom_site_adp_type
_atom_site_calc_flag
_atom_site_refinement_flags
_atom_site_occupancy
_atom_site_symmetry_multiplicity
_atom_site_disorder_assembly
_atom_site_disorder_group
N N1 0.14231(14) 0.9997(2) 0.39231(12) 0.0433(4) Uani d . 1 1 . .
O O1 0.43183(15) 0.7626(3) 0.60910(14) 0.0821(6) Uani d . 1 1 . .
O O2 0.24093(17) 0.6880(3) 0.59172(15) 0.0838(6) Uani d . 1 1 . .
O O3 0.23751(14) 0.86158(19) 0.40074(11) 0.0559(4) Uani d . 1 1 . .
O O4 0.26276(13) 1.22561(19) 0.29897(11) 0.0516(4) Uani d . 1 1 . .
C C1 0.4428(3) 0.6375(5) 0.6972(2) 0.0950(11) Uani d . 1 1 . .
H H1A 0.3834 0.6687 0.7465 0.142 Uiso calc R 1 1 . .
H H1B 0.5207 0.6507 0.7290 0.142 Uiso calc R 1 1 . .
H H1C 0.4316 0.5099 0.6745 0.142 Uiso calc R 1 1 . .
C C2 0.3263(2) 0.7726(3) 0.56322(17) 0.0514(5) Uani d . 1 1 . .
C C3 0.3243(2) 0.9186(3) 0.47749(16) 0.0484(5) Uani d . 1 1 . .
C C4 0.2854(2) 1.1087(3) 0.51816(18) 0.0508(5) Uani d . 1 1 . .
C C5 0.15285(19) 1.1108(3) 0.48841(15) 0.0458(5) Uani d . 1 1 . .
C C6 0.0935(2) 1.3043(3) 0.47755(17) 0.0515(5) Uani d . 1 1 . .
C C7 0.1024(2) 1.3900(3) 0.36965(17) 0.0535(6) Uani d . 1 1 . .
C C8 0.0548(2) 1.2468(3) 0.29092(19) 0.0542(6) Uani d . 1 1 . .
C C9 0.15798(18) 1.1088(3) 0.29848(15) 0.0441(5) Uani d . 1 1 . .
C C10 0.2287(2) 1.4113(3) 0.3337(2) 0.0565(6) Uani d . 1 1 . .
H H4 0.400(2) 0.929(3) 0.4479(16) 0.056(6) Uiso d . 1 1 . .
H H5 0.3284(19) 1.202(3) 0.4850(17) 0.050(6) Uiso d . 1 1 . .
H H6 0.301(2) 1.116(3) 0.590(2) 0.069(7) Uiso d . 1 1 . .
H H7 0.1119(18) 1.042(3) 0.5399(16) 0.049(6) Uiso d . 1 1 . .
H H8 0.011(2) 1.290(3) 0.4920(18) 0.053(6) Uiso d . 1 1 . .
H H9 0.1310(19) 1.383(3) 0.5271(17) 0.051(6) Uiso d . 1 1 . .
H H10 0.061(2) 1.508(4) 0.3653(17) 0.061(6) Uiso d . 1 1 . .
H H11 -0.020(2) 1.189(3) 0.3108(17) 0.060(7) Uiso d . 1 1 . .
H H12 0.050(2) 1.304(4) 0.220(2) 0.073(7) Uiso d . 1 1 . .
H H13 0.1645(16) 1.018(3) 0.2423(15) 0.041(5) Uiso d . 1 1 . .
H H14 0.235(2) 1.501(4) 0.2774(19) 0.072(7) Uiso d . 1 1 . .
H H15 0.284(2) 1.451(3) 0.3903(18) 0.056(6) Uiso d . 1 1 . .

loop_
_atom_site_aniso_label
_atom_site_aniso_U_11
_atom_site_aniso_U_22
_atom_site_aniso_U_33
_atom_site_aniso_U_12
_atom_site_aniso_U_13
_atom_site_aniso_U_23
N1 0.0489(10) 0.0403(9) 0.0410(9) -0.0017(7) 0.0035(7) -0.0061(7)
O1 0.0499(10) 0.1099(15) 0.0864(13) -0.0060(9) -0.0012(9) 0.0487(11)
O2 0.0686(12) 0.0947(14) 0.0873(13) -0.0279(11) -0.0100(10) 0.0354(11)
O3 0.0732(11) 0.0427(8) 0.0513(9) 0.0081(7) -0.0086(7) -0.0092(7)
O4 0.0545(9) 0.0480(8) 0.0532(9) -0.0020(7) 0.0173(7) -0.0050(7)
C1 0.0693(18) 0.124(3) 0.091(2) 0.0066(17) -0.0051(15) 0.058(2)
C2 0.0501(13) 0.0510(12) 0.0534(13) -0.0031(10) 0.0046(10) 0.0037(10)
C3 0.0473(12) 0.0519(12) 0.0462(12) -0.0021(10) 0.0027(9) 0.0016(9)
C4 0.0619(14) 0.0484(12) 0.0420(12) -0.0078(11) -0.0028(10) -0.0022(10)
C5 0.0555(13) 0.0459(11) 0.0363(10) -0.0072(9) 0.0093(9) -0.0032(9)
C6 0.0563(14) 0.0519(12) 0.0470(12) 0.0013(11) 0.0122(10) -0.0102(10)
C7 0.0668(15) 0.0436(11) 0.0505(12) 0.0114(11) 0.0099(10) -0.0018(10)
C8 0.0569(14) 0.0598(14) 0.0460(13) 0.0079(11) 0.0021(11) -0.0017(10)
C9 0.0495(12) 0.0448(11) 0.0382(11) 0.0015(9) 0.0059(9) -0.0069(9)
C10 0.0726(16) 0.0437(12) 0.0539(14) -0.0049(11) 0.0158(12) 0.0010(10)

loop_
_atom_type_symbol
_atom_type_description
_atom_type_scat_dispersion_real
_atom_type_scat_dispersion_imag
_atom_type_scat_source
C C 0.0033 0.0016 'International Tables Vol C Tables 4.2.6.8 and 6.1.1.4'
H H 0.0000 0.0000 'International Tables Vol C Tables 4.2.6.8 and 6.1.1.4'
N N 0.0061 0.0033 'International Tables Vol C Tables 4.2.6.8 and 6.1.1.4'
O O 0.0106 0.0060 'International Tables Vol C Tables 4.2.6.8 and 6.1.1.4'

loop_
_geom_angle_atom_site_label_1
_geom_angle_atom_site_label_2
_geom_angle_atom_site_label_3
_geom_angle_site_symmetry_1
_geom_angle_site_symmetry_3
_geom_angle
_geom_angle_publ_flag
O3 N1 C9 . . 108.55(14) ?
O3 N1 C5 . . 104.91(14) ?
C9 N1 C5 . . 114.04(16) ?
C2 O1 C1 . . 116.43(19) ?
C3 O3 N1 . . 110.24(14) ?
C9 O4 C10 . . 107.76(15) ?
O1 C1 H1A . . 109.5 ?
O1 C1 H1B . . 109.5 ?
H1A C1 H1B . . 109.5 ?
O1 C1 H1C . . 109.5 ?
H1A C1 H1C . . 109.5 ?
H1B C1 H1C . . 109.5 ?
O2 C2 O1 . . 123.6(2) ?
O2 C2 C3 . . 124.9(2) ?
O1 C2 C3 . . 111.22(19) ?
O3 C3 C2 . . 107.94(18) ?
O3 C3 C4 . . 107.17(17) ?
C2 C3 C4 . . 110.81(18) ?
O3 C3 H4 . . 110.3(13) ?
C2 C3 H4 . . 110.7(13) ?
C4 C3 H4 . . 109.9(13) ?
C3 C4 C5 . . 102.07(17) ?
C3 C4 H5 . . 108.5(13) ?
C5 C4 H5 . . 113.0(13) ?
C3 C4 H6 . . 110.0(15) ?
C5 C4 H6 . . 113.8(15) ?
H5 C4 H6 . . 109(2) ?
N1 C5 C4 . . 105.22(16) ?
N1 C5 C6 . . 112.30(17) ?
C4 C5 C6 . . 116.70(19) ?
N1 C5 H7 . . 106.4(12) ?
C4 C5 H7 . . 107.7(13) ?
C6 C5 H7 . . 107.9(12) ?
C7 C6 C5 . . 113.74(17) ?
C7 C6 H8 . . 107.9(14) ?
C5 C6 H8 . . 108.0(13) ?
C7 C6 H9 . . 110.1(13) ?
C5 C6 H9 . . 106.8(13) ?
H8 C6 H9 . . 110.3(19) ?
C10 C7 C8 . . 100.20(18) ?
C10 C7 C6 . . 113.9(2) ?
C8 C7 C6 . . 108.17(19) ?
C10 C7 H10 . . 110.8(13) ?
C8 C7 H10 . . 112.4(14) ?
C6 C7 H10 . . 110.9(13) ?
C9 C8 C7 . . 97.78(18) ?
C9 C8 H11 . . 111.8(14) ?
C7 C8 H11 . . 113.3(13) ?
C9 C8 H12 . . 110.2(14) ?
C7 C8 H12 . . 110.5(15) ?
H11 C8 H12 . . 112(2) ?
O4 C9 N1 . . 114.92(16) ?
O4 C9 C8 . . 104.39(17) ?
N1 C9 C8 . . 106.81(17) ?
O4 C9 H13 . . 108.0(11) ?
N1 C9 H13 . . 106.1(11) ?
C8 C9 H13 . . 117.0(11) ?
O4 C10 C7 . . 105.13(18) ?
O4 C10 H14 . . 110.0(15) ?
C7 C10 H14 . . 112.6(15) ?
O4 C10 H15 . . 108.9(13) ?
C7 C10 H15 . . 112.1(13) ?
H14 C10 H15 . . 108(2) ?

loop_
_geom_bond_atom_site_label_1
_geom_bond_atom_site_label_2
_geom_bond_site_symmetry_2
_geom_bond_distance
_geom_bond_publ_flag
N1 O3 . 1.452(2) ?
N1 C9 . 1.453(2) ?
N1 C5 . 1.473(2) ?
O1 C2 . 1.311(3) ?
O1 C1 . 1.446(3) ?
O2 C2 . 1.197(3) ?
O3 C3 . 1.429(3) ?
O4 C9 . 1.439(2) ?
O4 C10 . 1.449(3) ?
C1 H1A . 0.9600 ?
C1 H1B . 0.9600 ?
C1 H1C . 0.9600 ?
C2 C3 . 1.517(3) ?
C3 C4 . 1.518(3) ?
C3 H4 . 0.95(2) ?
C4 C5 . 1.525(3) ?
C4 H5 . 0.93(2) ?
C4 H6 . 0.94(3) ?
C5 C6 . 1.532(3) ?
C5 H7 . 0.95(2) ?
C6 C7 . 1.526(3) ?
C6 H8 . 0.95(2) ?
C6 H9 . 0.94(2) ?
C7 C10 . 1.509(3) ?
C7 C8 . 1.525(3) ?
C7 H10 . 0.96(2) ?
C8 C9 . 1.518(3) ?
C8 H11 . 0.98(2) ?
C8 H12 . 1.01(3) ?
C9 H13 . 0.976(19) ?
C10 H14 . 0.97(3) ?
C10 H15 . 0.99(2) ?
